data_2008674
loop_
_publ_author_name
'Gerkin, Roger E.'

_publ_section_title
;
 2-(Isopropylthio)benzoic acid
;
_journal_issue 7
_journal_name_full 'Acta Crystallographica Section C'
_journal_page_first 1190
_journal_page_last 1192
_journal_paper_doi 10.1107/S0108270199005582
_journal_volume 55
_journal_year 1999
_chemical_formula_moiety 'C10 H12 O2 S'
_chemical_formula_sum 'C10 H12 O2 S'
_chemical_formula_weight 196.26
_chemical_name_common '2-(isopropylthio)benzoic acid'
_chemical_name_systematic ' ?'
_space_group_IT_number 14
_symmetry_cell_setting monoclinic
_symmetry_space_group_name_Hall '-P 2ybc'
_symmetry_space_group_name_H-M 'P 1 21/c 1'
_cell_angle_alpha 90
_cell_angle_beta 96.900(10)
_cell_angle_gamma 90
_cell_formula_units_Z 4
_cell_length_a 8.3760(10)
_cell_length_b 9.7236(9)
_cell_length_c 12.3250(10)
_cell_measurement_reflns_used 25
_cell_measurement_temperature 296
_cell_measurement_theta_max 17.3
_cell_measurement_theta_min 15.2
_cell_volume 996.54(17)
_computing_cell_refinement 'MSC/AFC Diffractometer Control Software'
_computing_data_collection
;  MSC/AFC Diffractometer Control Software (Molecular Structure
Corporation, 1988)
;
_computing_data_reduction 'TEXSAN (Molecular Structure Corporation, 1995)'
_computing_molecular_graphics 'ORTEPII (Johnson, 1976)'
_computing_publication_material 'TEXSAN and PLATON (Spek, 1990) '
_computing_structure_refinement TEXSAN
_computing_structure_solution 'SHELXS86 (Sheldrick, 1985)'
_diffrn_ambient_temperature 296
_diffrn_measurement_device_type AFC5S
_diffrn_measurement_method '\w scans '
_diffrn_radiation_monochromator graphite
_diffrn_radiation_source 'X-ray tube'
_diffrn_radiation_type MoK\a
_diffrn_radiation_wavelength 0.71073
_diffrn_reflns_av_R_equivalents 0.019
_diffrn_reflns_limit_h_max 10
_diffrn_reflns_limit_h_min 0
_diffrn_reflns_limit_k_max 12
_diffrn_reflns_limit_k_min 0
_diffrn_reflns_limit_l_max 15
_diffrn_reflns_limit_l_min -16
_diffrn_reflns_number 2609
_diffrn_reflns_theta_max 27.56
_diffrn_reflns_theta_min 2.0
_diffrn_standards_decay_% 1.29
_diffrn_standards_interval_count 150
_diffrn_standards_number 6
_exptl_absorpt_coefficient_mu 0.29
_exptl_absorpt_correction_T_max 0.935
_exptl_absorpt_correction_T_min 0.909
_exptl_absorpt_correction_type empirical
_exptl_absorpt_process_details 'psi-scan (North et al., 1968)'
_exptl_crystal_colour colorless
_exptl_crystal_density_diffrn 1.308
_exptl_crystal_density_method none
_exptl_crystal_description 'cut column'
_exptl_crystal_F_000 416
_exptl_crystal_size_max 0.31
_exptl_crystal_size_mid 0.27
_exptl_crystal_size_min 0.23
_refine_diff_density_max 0.35
_refine_diff_density_min -0.32
_refine_ls_extinction_coef ' 2.8(1) \\times 10^-6^ '
_refine_ls_extinction_method 'Zachariasen (1963, 1968)'
_refine_ls_goodness_of_fit_ref 1.66
_refine_ls_hydrogen_treatment refall
_refine_ls_matrix_type full
_refine_ls_number_parameters 167
_refine_ls_number_reflns 2309
_refine_ls_R_factor_gt 0.046
_refine_ls_shift/su_max 0.0002
_refine_ls_structure_factor_coef Fsqd
_refine_ls_weighting_details 'w = 1/[\s^2^~cs~ + (0.008I)^2^]'
_refine_ls_weighting_scheme calc
_refine_ls_wR_factor_ref 0.068
_reflns_number_gt 1548
_reflns_number_total 2309
_reflns_threshold_expression 'I > 2.0\s~I~'
_cod_data_source_file fr1205.cif
_cod_data_source_block 1
_cod_depositor_comments
;
The following automatic conversions were performed:

'_atom_site_adp_type' tag value 'Uij' was replaced with 'Uani' value
13 times.

Automatic conversion script
Id: cif_fix_values 1646 2011-03-28 12:23:43Z adriana 

The following automatic conversions were performed:

'_refine_ls_weighting_scheme' value ' w = 1/[\s^2^~cs~ + (0.008I)^2^]
' was changed to 'calc'. New tag '_refine_ls_weighting_details' was
created. The value of the new tag was set to 'w = 1/[\s^2^~cs~ +
(0.008I)^2^]'.

Automatic conversion script
Id: cif_fix_values 3143 2015-03-26 13:38:13Z robertas 
;
_cod_original_cell_volume 996.5(2)
_cod_original_sg_symbol_H-M 'P 21/c'
_cod_original_formula_sum 'C10 H12 O2 S  '
_cod_database_code 2008674

loop_
_symmetry_equiv_pos_as_xyz
'  +x,  +y,  +z'
'  -x,1/2+y,1/2-z'
'  -x,  -y,  -z'
'  +x,1/2-y,1/2+z'

loop_
_atom_site_label
_atom_site_fract_x
_atom_site_fract_y
_atom_site_fract_z
_atom_site_U_iso_or_equiv
_atom_site_adp_type
_atom_site_calc_flag
_atom_site_calc_attached_atom
S1 0.17838(7) 0.19515(5) 0.82008(4) 0.0553(2) Uani ? ?
O1 0.5438(2) 0.3472(2) 1.08120(10) 0.0697(5) Uani ? ?
O2 0.3639(2) 0.39330(10) 0.93860(10) 0.0712(5) Uani ? ?
C1 0.3559(2) 0.1745(2) 1.02430(10) 0.0426(6) Uani ? ?
C2 0.2457(2) 0.1112(2) 0.94440(10) 0.0420(5) Uani ? ?
C3 0.1915(3) -0.0200(2) 0.9670(2) 0.0529(7) Uani ? ?
C4 0.2425(3) -0.0855(2) 1.0634(2) 0.0621(8) Uani ? ?
C5 0.3493(3) -0.0235(3) 1.1420(2) 0.0676(8) Uani ? ?
C6 0.4042(3) 0.1056(3) 1.1217(2) 0.0577(7) Uani ? ?
C7 0.4202(2) 0.3138(2) 1.0094(2) 0.0506(6) Uani ? ?
C8 0.0751(2) 0.0622(2) 0.7338(2) 0.0470(6) Uani ? ?
C9 0.1897(3) -0.0421(3) 0.6953(2) 0.0652(9) Uani ? ?
C10 -0.0177(4) 0.1379(3) 0.6381(2) 0.0671(9) Uani ? ?
H1 0.572(3) 0.434(3) 1.073(2) 0.120(10) Uiso ? ?
H3 0.117(2) -0.061(2) 0.9160(10) 0.053(6) Uiso ? ?
H4 0.202(2) -0.172(2) 1.0770(10) 0.071(7) Uiso ? ?
H5 0.380(2) -0.070(2) 1.211(2) 0.079(7) Uiso ? ?
H6 0.477(2) 0.151(2) 1.1740(10) 0.061(6) Uiso ? ?
H8 -0.002(2) 0.018(2) 0.7780(10) 0.047(5) Uiso ? ?
H9A 0.252(2) -0.091(2) 0.756(2) 0.076(7) Uiso ? ?
H9B 0.271(3) 0.000(2) 0.653(2) 0.106(10) Uiso ? ?
H9C 0.130(3) -0.110(2) 0.648(2) 0.107(9) Uiso ? ?
H10A 0.056(3) 0.190(2) 0.599(2) 0.102(10) Uiso ? ?
H10B -0.074(3) 0.072(2) 0.589(2) 0.087(8) Uiso ? ?
H10C -0.098(3) 0.201(2) 0.665(2) 0.090(8) Uiso ? ?

loop_
_atom_site_aniso_label
_atom_site_aniso_U_11
_atom_site_aniso_U_22
_atom_site_aniso_U_33
_atom_site_aniso_U_12
_atom_site_aniso_U_13
_atom_site_aniso_U_23
S1 0.0686(4) 0.0382(3) 0.0545(3) -0.0102(3) -0.0124(3) -0.0005(3)
O1 0.0660(10) 0.0580(10) 0.0770(10) -0.0136(9) -0.0229(8) -0.0073(9)
O2 0.0840(10) 0.0474(9) 0.0730(10) -0.0181(8) -0.0288(9) 0.0010(8)
C1 0.0390(10) 0.0440(10) 0.0440(10) 0.0025(9) 0.0048(9) -0.0064(9)
C2 0.0420(10) 0.0400(10) 0.0440(10) 0.0004(9) 0.0045(9) -0.0041(9)
C3 0.0540(10) 0.0490(10) 0.0550(10) -0.0090(10) 0.0060(10) 0.0000(10)
C4 0.071(2) 0.0540(10) 0.065(2) -0.0060(10) 0.0180(10) 0.0130(10)
C5 0.076(2) 0.073(2) 0.0540(10) 0.0070(10) 0.0070(10) 0.0140(10)
C6 0.0550(10) 0.068(2) 0.0480(10) 0.0030(10) -0.0010(10) -0.0060(10)
C7 0.0460(10) 0.0510(10) 0.0520(10) -0.0020(10) -0.0004(10) -0.0160(10)
C8 0.0490(10) 0.0420(10) 0.0480(10) -0.0091(10) -0.0010(10) -0.0056(10)
C9 0.069(2) 0.059(2) 0.067(2) 0.0050(10) 0.008(2) -0.0080(10)
C10 0.065(2) 0.065(2) 0.065(2) -0.003(2) -0.0160(10) -0.0050(10)

loop_
_atom_type_symbol
_atom_type_scat_dispersion_real
_atom_type_scat_dispersion_imag
_atom_type_scat_source
H 0 0 'Stewart et al. (1965)'
C 0.003 0.002 'Creagh & McAuley (1992)'
O 0.011 0.006 'Creagh & McAuley (1992)'
S 0.125 0.123 'Creagh & McAuley (1992)'

loop_
_geom_angle_atom_site_label_1
_geom_angle_atom_site_label_2
_geom_angle_atom_site_label_3
_geom_angle
_geom_angle_publ_flag
C2 S1 C8 104.93(9) yes
C7 O1 H1 111.0(10) no
C2 C1 C6 119.4(2) no
C2 C1 C7 122.1(2) yes
C6 C1 C7 118.4(2) yes
S1 C2 C1 121.30(10) yes
S1 C2 C3 121.30(10) yes
C1 C2 C3 117.5(2) no
C2 C3 C4 121.6(2) no
C2 C3 H3 118.0(10) no
C4 C3 H3 120.0(10) no
C3 C4 C5 121.0(2) no
C3 C4 H4 119.0(10) no
C5 C4 H4 119.0(10) no
C4 C5 C6 118.5(2) no
C4 C5 H5 119.0(10) no
C6 C5 H5 121.0(10) no
C1 C6 C5 121.9(2) no
C1 C6 H6 117.0(10) no
C5 C6 H6 120.0(10) no
O1 C7 O2 121.9(2) yes
O1 C7 C1 114.3(2) yes
O2 C7 C1 123.8(2) yes
S1 C8 C9 112.6(2) yes
S1 C8 C10 105.8(2) yes
S1 C8 H8 106.0(9) no
C9 C8 C10 111.4(2) no
C9 C8 H8 111.3(10) no
C10 C8 H8 109.4(10) no
C8 C9 H9C 110.0(10) no
C8 C9 H9A 112.0(10) no
C8 C9 H9B 113.0(10) no
H9C C9 H9A 108.0(10) no
H9C C9 H9B 107.0(10) no
H9A C9 H9B 105.0(10) no
C8 C10 H10C 110.0(10) no
C8 C10 H10A 109.0(10) no
C8 C10 H10B 109.0(10) no
H10C C10 H10A 109.0(10) no
H10C C10 H10B 108.0(10) no
H10A C10 H10B 108.0(10) no

loop_
_geom_bond_atom_site_label_1
_geom_bond_atom_site_label_2
_geom_bond_site_symmetry_1
_geom_bond_site_symmetry_2
_geom_bond_distance
_geom_bond_publ_flag
S1 C2 ? ? 1.767(2) yes
S1 C8 ? ? 1.824(2) yes
O1 C7 ? ? 1.319(2) yes
O1 H1 ? ? 0.88(2) no
O2 C7 ? ? 1.218(2) yes
C1 C2 ? ? 1.408(2) no
C1 C6 ? ? 1.392(3) no
C1 C7 ? ? 1.477(3) no
C2 C3 ? ? 1.394(3) no
C3 C4 ? ? 1.370(3) no
C3 H3 ? ? 0.92(2) no
C4 C5 ? ? 1.376(3) no
C4 H4 ? ? 0.93(2) no
C5 C6 ? ? 1.370(3) no
C5 H5 ? ? 0.96(2) no
C6 H6 ? ? 0.94(2) no
C8 C9 ? ? 1.512(3) no
C8 C10 ? ? 1.522(3) no
C8 H8 ? ? 0.99(2) no
C9 H9C ? ? 0.98(2) no
C9 H9A ? ? 0.99(2) no
C9 H9B ? ? 1.00(2) no
C10 H10C ? ? 1.00(2) no
C10 H10A ? ? 0.97(2) no
C10 H10B ? ? 0.97(2) no
